data_2228975
loop_
_publ_author_name
'Song, Zhi-Jun'
'Chen, Wei-Quan'
'Du, Xiao-Ying'
'Yuan, Yun-Fei'
'Xu, Han-Hong'

_publ_section_title
;
 Anthriscifolcine A, a C18-diterpenoid alkaloid
;
_journal_coeditor_code BT5455
_journal_issue 2
_journal_name_full 'Acta Crystallographica Section E'
_journal_page_first o395
_journal_paper_doi 10.1107/S1600536811001346
_journal_volume 67
_journal_year 2011
_chemical_formula_iupac 'C26 H39 N O7'
_chemical_formula_moiety 'C26 H39 N O7'
_chemical_formula_sum 'C26 H39 N O7'
_chemical_formula_weight 477.58
_chemical_name_systematic
;
Anthriscifolcine A
;
_space_group_IT_number 19
_symmetry_cell_setting orthorhombic
_symmetry_space_group_name_Hall 'P 2ac 2ab'
_symmetry_space_group_name_H-M 'P 21 21 21'
_atom_sites_solution_hydrogens geom
_atom_sites_solution_primary direct
_atom_sites_solution_secondary difmap
_audit_creation_method SHELXL-97
_cell_angle_alpha 90.00
_cell_angle_beta 90.00
_cell_angle_gamma 90.00
_cell_formula_units_Z 4
_cell_length_a 8.9444(16)
_cell_length_b 14.135(3)
_cell_length_c 19.112(3)
_cell_measurement_reflns_used 8028
_cell_measurement_temperature 133(2)
_cell_measurement_theta_max 27.49
_cell_measurement_theta_min 3.07
_cell_volume 2416.3(8)
_computing_cell_refinement 'CrystalClear (Rigaku, 2002)'
_computing_data_collection 'CrystalClear (Rigaku, 2002)'
_computing_data_reduction 'CrystalClear (Rigaku, 2002)'
_computing_molecular_graphics 'SHELXTL (Sheldrick, 2008)'
_computing_publication_material 'SHELXL97 (Sheldrick, 2008)'
_computing_structure_refinement 'SHELXL97 (Sheldrick, 2008)'
_computing_structure_solution 'SHELXS97 (Sheldrick, 2008)'
_diffrn_ambient_temperature 133(2)
_diffrn_detector_area_resol_mean 28.5714
_diffrn_measured_fraction_theta_full 0.997
_diffrn_measured_fraction_theta_max 0.997
_diffrn_measurement_device_type 'Rigaku AFC10/Saturn724+'
_diffrn_measurement_method '\f and \w'
_diffrn_radiation_monochromator graphite
_diffrn_radiation_source 'Rotating Anode'
_diffrn_radiation_type MoK\a
_diffrn_radiation_wavelength 0.71073
_diffrn_reflns_av_R_equivalents 0.0337
_diffrn_reflns_av_sigmaI/netI 0.0231
_diffrn_reflns_limit_h_max 11
_diffrn_reflns_limit_h_min -11
_diffrn_reflns_limit_k_max 18
_diffrn_reflns_limit_k_min -18
_diffrn_reflns_limit_l_max 24
_diffrn_reflns_limit_l_min -21
_diffrn_reflns_number 19113
_diffrn_reflns_theta_full 27.48
_diffrn_reflns_theta_max 27.48
_diffrn_reflns_theta_min 3.07
_diffrn_standards_decay_% 0
_diffrn_standards_interval_count 0
_diffrn_standards_interval_time 0
_diffrn_standards_number 0
_exptl_absorpt_coefficient_mu 0.094
_exptl_absorpt_correction_type none
_exptl_crystal_colour Colorless
_exptl_crystal_density_diffrn 1.313
_exptl_crystal_density_method 'not measured'
_exptl_crystal_description Block
_exptl_crystal_F_000 1032
_exptl_crystal_size_max 0.45
_exptl_crystal_size_mid 0.43
_exptl_crystal_size_min 0.31
_refine_diff_density_max 0.237
_refine_diff_density_min -0.174
_refine_ls_extinction_method none
_refine_ls_goodness_of_fit_ref 0.999
_refine_ls_hydrogen_treatment constr
_refine_ls_matrix_type full
_refine_ls_number_parameters 312
_refine_ls_number_reflns 3122
_refine_ls_number_restraints 0
_refine_ls_restrained_S_all 0.999
_refine_ls_R_factor_all 0.0359
_refine_ls_R_factor_gt 0.0342
_refine_ls_shift/su_max 0.000
_refine_ls_shift/su_mean 0.000
_refine_ls_structure_factor_coef Fsqd
_refine_ls_weighting_details 'calc w=1/[\s^2^(Fo^2^)+(0.0431P)^2^+0.6160P] where P=(Fo^2^+2Fc^2^)/3'
_refine_ls_weighting_scheme calc
_refine_ls_wR_factor_gt 0.0793
_refine_ls_wR_factor_ref 0.0803
_reflns_number_gt 3020
_reflns_number_total 3122
_reflns_threshold_expression I>2\s(I)
_cod_data_source_file bt5455.cif
_cod_data_source_block I
_cod_original_cell_volume 2416.4(7)
_cod_database_code 2228975
_cod_database_fobs_code 2228975

loop_
_symmetry_equiv_pos_as_xyz
'x, y, z'
'-x+1/2, -y, z+1/2'
'-x, y+1/2, -z+1/2'
'x+1/2, -y+1/2, -z'

loop_
_atom_site_type_symbol
_atom_site_label
_atom_site_fract_x
_atom_site_fract_y
_atom_site_fract_z
_atom_site_U_iso_or_equiv
_atom_site_adp_type
_atom_site_calc_flag
_atom_site_refinement_flags
_atom_site_occupancy
_atom_site_disorder_assembly
_atom_site_disorder_group
O O1 0.30623(14) 0.49917(9) 0.71667(6) 0.0201(3) Uani d . 1 . .
O O2 0.44209(14) 0.42792(9) 0.62909(7) 0.0203(3) Uani d . 1 . .
O O3 0.72126(15) 0.46178(8) 0.91841(6) 0.0199(3) Uani d . 1 . .
O O4 0.36463(14) 0.26667(8) 0.70942(7) 0.0195(3) Uani d . 1 . .
O O5 0.13732(16) 0.30454(11) 0.66750(8) 0.0329(3) Uani d . 1 . .
O O7 0.77283(14) 0.39651(9) 0.59355(6) 0.0194(3) Uani d . 1 . .
O O8 0.85214(15) 0.60530(9) 0.65703(7) 0.0232(3) Uani d . 1 . .
N N1 0.37859(17) 0.49307(10) 0.87482(8) 0.0191(3) Uani d . 1 . .
C C1 0.6416(2) 0.37444(12) 0.90962(9) 0.0197(4) Uani d . 1 . .
H H1 0.7167 0.3220 0.9102 0.024 Uiso calc R 1 . .
C C2 0.5383(2) 0.36093(14) 0.97290(9) 0.0258(4) Uani d . 1 . .
H H2A 0.5983 0.3382 1.0130 0.031 Uiso calc R 1 . .
H H2B 0.4949 0.4229 0.9859 0.031 Uiso calc R 1 . .
C C3 0.4122(3) 0.29143(15) 0.95935(10) 0.0314(5) Uani d . 1 . .
H H3A 0.3420 0.2917 0.9994 0.038 Uiso calc R 1 . .
H H3B 0.4534 0.2268 0.9546 0.038 Uiso calc R 1 . .
C C4 0.3289(2) 0.31858(13) 0.89248(10) 0.0253(4) Uani d . 1 . .
H H4 0.2426 0.2743 0.8867 0.030 Uiso calc R 1 . .
C C5 0.4337(2) 0.30608(12) 0.82959(9) 0.0196(4) Uani d . 1 . .
H H5 0.4687 0.2391 0.8254 0.024 Uiso calc R 1 . .
C C6 0.3504(2) 0.33800(12) 0.76349(9) 0.0183(4) Uani d . 1 . .
H H6 0.2420 0.3455 0.7752 0.022 Uiso calc R 1 . .
C C7 0.4165(2) 0.43769(12) 0.74658(9) 0.0162(3) Uani d . 1 . .
C C8 0.53840(19) 0.43831(12) 0.69037(9) 0.0158(3) Uani d . 1 . .
C C9 0.6448(2) 0.35546(11) 0.70054(8) 0.0158(3) Uani d . 1 . .
H H9 0.5985 0.2951 0.6840 0.019 Uiso calc R 1 . .
C C10 0.6892(2) 0.34851(12) 0.78001(9) 0.0168(3) Uani d . 1 . .
H H10 0.7135 0.2804 0.7886 0.020 Uiso calc R 1 . .
C C11 0.5674(2) 0.37552(11) 0.83597(9) 0.0164(3) Uani d . 1 . .
C C12 0.84195(19) 0.40274(13) 0.78403(9) 0.0195(4) Uani d . 1 . .
H H12A 0.8383 0.4521 0.8207 0.023 Uiso calc R 1 . .
H H12B 0.9244 0.3584 0.7950 0.023 Uiso calc R 1 . .
C C13 0.8657(2) 0.44761(12) 0.71208(9) 0.0172(3) Uani d . 1 . .
H H13 0.9745 0.4553 0.7017 0.021 Uiso calc R 1 . .
C C14 0.7952(2) 0.37223(12) 0.66496(9) 0.0169(3) Uani d . 1 . .
H H14 0.8562 0.3130 0.6676 0.020 Uiso calc R 1 . .
C C15 0.6204(2) 0.53451(12) 0.68240(9) 0.0176(3) Uani d . 1 . .
H H15A 0.6172 0.5522 0.6323 0.021 Uiso calc R 1 . .
H H15B 0.5617 0.5826 0.7082 0.021 Uiso calc R 1 . .
C C16 0.7835(2) 0.54252(12) 0.70678(9) 0.0174(3) Uani d . 1 . .
H H16 0.7850 0.5735 0.7538 0.021 Uiso calc R 1 . .
C C17 0.4825(2) 0.46807(12) 0.81829(9) 0.0160(3) Uani d . 1 . .
H H17 0.5558 0.5206 0.8112 0.019 Uiso calc R 1 . .
C C19 0.2676(2) 0.42064(14) 0.89324(11) 0.0254(4) Uani d . 1 . .
H H19A 0.1831 0.4248 0.8600 0.030 Uiso calc R 1 . .
H H19B 0.2282 0.4346 0.9405 0.030 Uiso calc R 1 . .
C C21 0.3093(2) 0.58623(13) 0.86550(10) 0.0239(4) Uani d . 1 . .
H H21A 0.2231 0.5803 0.8333 0.029 Uiso calc R 1 . .
H H21B 0.3826 0.6297 0.8437 0.029 Uiso calc R 1 . .
C C22 0.2559(3) 0.62839(16) 0.93459(11) 0.0325(5) Uani d . 1 . .
H H22A 0.3375 0.6265 0.9688 0.049 Uiso calc R 1 . .
H H22B 0.1710 0.5917 0.9522 0.049 Uiso calc R 1 . .
H H22C 0.2250 0.6941 0.9272 0.049 Uiso calc R 1 . .
C C23 0.8432(2) 0.45474(15) 0.96600(10) 0.0280(4) Uani d . 1 . .
H H23A 0.9164 0.4092 0.9480 0.042 Uiso calc R 1 . .
H H23B 0.8064 0.4333 1.0116 0.042 Uiso calc R 1 . .
H H23C 0.8907 0.5168 0.9711 0.042 Uiso calc R 1 . .
C C24 0.3230(2) 0.49072(13) 0.64212(9) 0.0222(4) Uani d . 1 . .
H H24A 0.2297 0.4661 0.6211 0.027 Uiso calc R 1 . .
H H24B 0.3448 0.5534 0.6213 0.027 Uiso calc R 1 . .
C C25 0.9100(2) 0.40192(14) 0.55639(9) 0.0235(4) Uani d . 1 . .
H H25A 0.9603 0.3404 0.5580 0.035 Uiso calc R 1 . .
H H25B 0.9741 0.4500 0.5779 0.035 Uiso calc R 1 . .
H H25C 0.8902 0.4191 0.5076 0.035 Uiso calc R 1 . .
C C26 0.9849(2) 0.64858(14) 0.68263(12) 0.0309(5) Uani d . 1 . .
H H26A 1.0587 0.5996 0.6938 0.046 Uiso calc R 1 . .
H H26B 0.9618 0.6849 0.7249 0.046 Uiso calc R 1 . .
H H26C 1.0256 0.6910 0.6468 0.046 Uiso calc R 1 . .
C C27 0.2532(2) 0.26281(12) 0.66158(10) 0.0217(4) Uani d . 1 . .
C C28 0.2948(3) 0.20041(14) 0.60156(10) 0.0290(4) Uani d . 1 . .
H H28A 0.2156 0.2024 0.5662 0.043 Uiso calc R 1 . .
H H28B 0.3074 0.1353 0.6182 0.043 Uiso calc R 1 . .
H H28C 0.3888 0.2226 0.5809 0.043 Uiso calc R 1 . .

loop_
_atom_site_aniso_label
_atom_site_aniso_U_11
_atom_site_aniso_U_22
_atom_site_aniso_U_33
_atom_site_aniso_U_12
_atom_site_aniso_U_13
_atom_site_aniso_U_23
O1 0.0192(6) 0.0210(6) 0.0201(6) 0.0050(5) -0.0024(5) 0.0006(5)
O2 0.0209(6) 0.0231(6) 0.0169(6) 0.0025(5) -0.0042(5) -0.0019(5)
O3 0.0232(6) 0.0172(6) 0.0192(6) -0.0015(5) -0.0048(5) -0.0015(5)
O4 0.0214(6) 0.0166(6) 0.0205(6) -0.0012(5) -0.0026(5) -0.0049(5)
O5 0.0222(7) 0.0412(8) 0.0355(8) 0.0049(7) -0.0078(6) -0.0115(7)
O7 0.0208(6) 0.0235(6) 0.0139(6) 0.0023(5) -0.0001(5) -0.0004(5)
O8 0.0231(6) 0.0188(6) 0.0277(7) -0.0045(6) 0.0002(6) 0.0053(5)
N1 0.0202(7) 0.0173(7) 0.0196(7) -0.0008(6) 0.0042(6) -0.0032(6)
C1 0.0277(9) 0.0134(7) 0.0180(8) 0.0003(7) -0.0022(8) 0.0013(6)
C2 0.0372(11) 0.0245(9) 0.0157(9) -0.0057(9) 0.0001(8) 0.0021(7)
C3 0.0460(12) 0.0281(10) 0.0200(9) -0.0140(10) 0.0045(9) 0.0034(8)
C4 0.0310(10) 0.0225(9) 0.0223(9) -0.0124(8) 0.0046(8) -0.0007(7)
C5 0.0260(9) 0.0136(8) 0.0191(9) -0.0036(7) -0.0001(7) -0.0005(6)
C6 0.0199(8) 0.0156(8) 0.0194(8) -0.0026(7) 0.0002(7) -0.0032(7)
C7 0.0157(8) 0.0141(7) 0.0187(8) 0.0005(7) -0.0007(7) 0.0010(6)
C8 0.0187(8) 0.0147(8) 0.0140(8) 0.0011(7) -0.0021(7) -0.0004(6)
C9 0.0184(8) 0.0136(7) 0.0154(8) 0.0008(7) -0.0009(7) -0.0007(6)
C10 0.0203(8) 0.0136(7) 0.0166(8) 0.0037(7) -0.0008(7) 0.0006(6)
C11 0.0212(8) 0.0120(7) 0.0159(8) -0.0002(7) -0.0002(7) 0.0011(6)
C12 0.0184(8) 0.0216(8) 0.0185(8) 0.0018(7) -0.0024(7) 0.0020(7)
C13 0.0183(7) 0.0169(8) 0.0166(8) 0.0027(7) -0.0007(7) -0.0009(6)
C14 0.0195(8) 0.0151(8) 0.0160(8) 0.0026(7) -0.0003(7) -0.0011(6)
C15 0.0196(9) 0.0151(8) 0.0181(8) 0.0030(7) 0.0006(7) 0.0025(6)
C16 0.0203(8) 0.0150(8) 0.0171(8) -0.0003(7) 0.0012(7) 0.0006(6)
C17 0.0181(8) 0.0141(7) 0.0158(8) -0.0008(7) 0.0019(7) -0.0009(6)
C19 0.0255(9) 0.0284(10) 0.0223(10) -0.0073(8) 0.0071(8) -0.0042(7)
C21 0.0242(9) 0.0237(9) 0.0240(9) 0.0048(8) 0.0002(8) -0.0037(7)
C22 0.0350(11) 0.0320(11) 0.0304(11) 0.0120(9) 0.0020(9) -0.0085(8)
C23 0.0269(10) 0.0335(10) 0.0237(9) 0.0028(9) -0.0071(8) -0.0031(8)
C24 0.0216(9) 0.0247(9) 0.0204(9) 0.0032(8) -0.0043(7) 0.0005(7)
C25 0.0234(8) 0.0292(10) 0.0180(9) -0.0001(8) 0.0025(7) 0.0015(7)
C26 0.0256(10) 0.0214(9) 0.0457(12) -0.0053(8) -0.0010(9) -0.0005(9)
C27 0.0228(9) 0.0188(8) 0.0236(9) -0.0038(8) -0.0021(7) -0.0003(7)
C28 0.0353(11) 0.0275(10) 0.0242(10) 0.0037(9) -0.0070(9) -0.0063(8)

loop_
_atom_type_symbol
_atom_type_description
_atom_type_scat_dispersion_real
_atom_type_scat_dispersion_imag
_atom_type_scat_source
C C 0.0033 0.0000 'International Tables Vol C Tables 4.2.6.8 and 6.1.1.4'
H H 0.0000 0.0000 'International Tables Vol C Tables 4.2.6.8 and 6.1.1.4'
N N 0.0061 0.0000 'International Tables Vol C Tables 4.2.6.8 and 6.1.1.4'
O O 0.0106 0.0000 'International Tables Vol C Tables 4.2.6.8 and 6.1.1.4'

loop_
_geom_angle_atom_site_label_1
_geom_angle_atom_site_label_2
_geom_angle_atom_site_label_3
_geom_angle_site_symmetry_1
_geom_angle_site_symmetry_3
_geom_angle
_geom_angle_publ_flag
C7 O1 C24 . . 105.84(13) ?
C24 O2 C8 . . 103.92(13) ?
C23 O3 C1 . . 113.26(14) ?
C27 O4 C6 . . 116.41(14) ?
C25 O7 C14 . . 111.81(14) ?
C26 O8 C16 . . 113.22(15) ?
C21 N1 C17 . . 113.23(14) ?
C21 N1 C19 . . 111.68(15) ?
C17 N1 C19 . . 115.87(14) ?
O3 C1 C2 . . 108.29(14) ?
O3 C1 C11 . . 108.02(13) ?
C2 C1 C11 . . 117.18(16) ?
O3 C1 H1 . . 107.7 ?
C2 C1 H1 . . 107.7 ?
C11 C1 H1 . . 107.7 ?
C3 C2 C1 . . 113.19(16) ?
C3 C2 H2A . . 108.9 ?
C1 C2 H2A . . 108.9 ?
C3 C2 H2B . . 108.9 ?
C1 C2 H2B . . 108.9 ?
H2A C2 H2B . . 107.8 ?
C2 C3 C4 . . 110.01(16) ?
C2 C3 H3A . . 109.7 ?
C4 C3 H3A . . 109.7 ?
C2 C3 H3B . . 109.7 ?
C4 C3 H3B . . 109.7 ?
H3A C3 H3B . . 108.2 ?
C3 C4 C5 . . 109.20(17) ?
C3 C4 C19 . . 113.58(17) ?
C5 C4 C19 . . 109.38(14) ?
C3 C4 H4 . . 108.2 ?
C5 C4 H4 . . 108.2 ?
C19 C4 H4 . . 108.2 ?
C4 C5 C6 . . 108.35(15) ?
C4 C5 C11 . . 109.64(14) ?
C6 C5 C11 . . 104.64(13) ?
C4 C5 H5 . . 111.3 ?
C6 C5 H5 . . 111.3 ?
C11 C5 H5 . . 111.3 ?
O4 C6 C5 . . 109.86(14) ?
O4 C6 C7 . . 116.54(14) ?
C5 C6 C7 . . 104.58(14) ?
O4 C6 H6 . . 108.5 ?
C5 C6 H6 . . 108.5 ?
C7 C6 H6 . . 108.5 ?
O1 C7 C8 . . 101.93(13) ?
O1 C7 C17 . . 116.49(14) ?
C8 C7 C17 . . 110.30(14) ?
O1 C7 C6 . . 111.66(14) ?
C8 C7 C6 . . 114.84(14) ?
C17 C7 C6 . . 102.17(13) ?
O2 C8 C9 . . 113.19(14) ?
O2 C8 C7 . . 98.17(13) ?
C9 C8 C7 . . 110.58(14) ?
O2 C8 C15 . . 106.73(13) ?
C9 C8 C15 . . 113.04(14) ?
C7 C8 C15 . . 114.22(14) ?
C8 C9 C14 . . 112.02(14) ?
C8 C9 C10 . . 109.23(13) ?
C14 C9 C10 . . 102.55(14) ?
C8 C9 H9 . . 110.9 ?
C14 C9 H9 . . 110.9 ?
C10 C9 H9 . . 110.9 ?
C12 C10 C9 . . 103.69(13) ?
C12 C10 C11 . . 116.83(14) ?
C9 C10 C11 . . 117.78(14) ?
C12 C10 H10 . . 105.8 ?
C9 C10 H10 . . 105.8 ?
C11 C10 H10 . . 105.8 ?
C17 C11 C5 . . 98.02(14) ?
C17 C11 C1 . . 114.49(14) ?
C5 C11 C1 . . 113.19(14) ?
C17 C11 C10 . . 113.31(13) ?
C5 C11 C10 . . 109.07(13) ?
C1 C11 C10 . . 108.45(14) ?
C13 C12 C10 . . 106.23(14) ?
C13 C12 H12A . . 110.5 ?
C10 C12 H12A . . 110.5 ?
C13 C12 H12B . . 110.5 ?
C10 C12 H12B . . 110.5 ?
H12A C12 H12B . . 108.7 ?
C12 C13 C14 . . 100.56(14) ?
C12 C13 C16 . . 110.85(14) ?
C14 C13 C16 . . 111.90(14) ?
C12 C13 H13 . . 111.0 ?
C14 C13 H13 . . 111.0 ?
C16 C13 H13 . . 111.0 ?
O7 C14 C9 . . 109.93(14) ?
O7 C14 C13 . . 117.06(14) ?
C9 C14 C13 . . 102.05(13) ?
O7 C14 H14 . . 109.1 ?
C9 C14 H14 . . 109.1 ?
C13 C14 H14 . . 109.1 ?
C16 C15 C8 . . 118.92(14) ?
C16 C15 H15A . . 107.6 ?
C8 C15 H15A . . 107.6 ?
C16 C15 H15B . . 107.6 ?
C8 C15 H15B . . 107.6 ?
H15A C15 H15B . . 107.0 ?
O8 C16 C13 . . 112.28(14) ?
O8 C16 C15 . . 104.50(14) ?
C13 C16 C15 . . 114.26(14) ?
O8 C16 H16 . . 108.5 ?
C13 C16 H16 . . 108.5 ?
C15 C16 H16 . . 108.5 ?
N1 C17 C11 . . 110.66(14) ?
N1 C17 C7 . . 118.36(14) ?
C11 C17 C7 . . 98.35(13) ?
N1 C17 H17 . . 109.6 ?
C11 C17 H17 . . 109.6 ?
C7 C17 H17 . . 109.6 ?
N1 C19 C4 . . 114.17(16) ?
N1 C19 H19A . . 108.7 ?
C4 C19 H19A . . 108.7 ?
N1 C19 H19B . . 108.7 ?
C4 C19 H19B . . 108.7 ?
H19A C19 H19B . . 107.6 ?
N1 C21 C22 . . 112.21(16) ?
N1 C21 H21A . . 109.2 ?
C22 C21 H21A . . 109.2 ?
N1 C21 H21B . . 109.2 ?
C22 C21 H21B . . 109.2 ?
H21A C21 H21B . . 107.9 ?
C21 C22 H22A . . 109.5 ?
C21 C22 H22B . . 109.5 ?
H22A C22 H22B . . 109.5 ?
C21 C22 H22C . . 109.5 ?
H22A C22 H22C . . 109.5 ?
H22B C22 H22C . . 109.5 ?
O3 C23 H23A . . 109.5 ?
O3 C23 H23B . . 109.5 ?
H23A C23 H23B . . 109.5 ?
O3 C23 H23C . . 109.5 ?
H23A C23 H23C . . 109.5 ?
H23B C23 H23C . . 109.5 ?
O2 C24 O1 . . 107.87(14) ?
O2 C24 H24A . . 110.1 ?
O1 C24 H24A . . 110.1 ?
O2 C24 H24B . . 110.1 ?
O1 C24 H24B . . 110.1 ?
H24A C24 H24B . . 108.4 ?
O7 C25 H25A . . 109.5 ?
O7 C25 H25B . . 109.5 ?
H25A C25 H25B . . 109.5 ?
O7 C25 H25C . . 109.5 ?
H25A C25 H25C . . 109.5 ?
H25B C25 H25C . . 109.5 ?
O8 C26 H26A . . 109.5 ?
O8 C26 H26B . . 109.5 ?
H26A C26 H26B . . 109.5 ?
O8 C26 H26C . . 109.5 ?
H26A C26 H26C . . 109.5 ?
H26B C26 H26C . . 109.5 ?
O5 C27 O4 . . 123.60(17) ?
O5 C27 C28 . . 125.38(18) ?
O4 C27 C28 . . 111.02(16) ?
C27 C28 H28A . . 109.5 ?
C27 C28 H28B . . 109.5 ?
H28A C28 H28B . . 109.5 ?
C27 C28 H28C . . 109.5 ?
H28A C28 H28C . . 109.5 ?
H28B C28 H28C . . 109.5 ?

loop_
_geom_bond_atom_site_label_1
_geom_bond_atom_site_label_2
_geom_bond_site_symmetry_2
_geom_bond_distance
_geom_bond_publ_flag
O1 C7 . 1.433(2) ?
O1 C24 . 1.438(2) ?
O2 C24 . 1.409(2) ?
O2 C8 . 1.461(2) ?
O3 C23 . 1.424(2) ?
O3 C1 . 1.435(2) ?
O4 C27 . 1.354(2) ?
O4 C6 . 1.449(2) ?
O5 C27 . 1.198(2) ?
O7 C25 . 1.419(2) ?
O7 C14 . 1.422(2) ?
O8 C26 . 1.422(2) ?
O8 C16 . 1.438(2) ?
N1 C21 . 1.466(2) ?
N1 C17 . 1.468(2) ?
N1 C19 . 1.469(2) ?
C1 C2 . 1.534(3) ?
C1 C11 . 1.557(2) ?
C1 H1 . 1.0000 ?
C2 C3 . 1.518(3) ?
C2 H2A . 0.9900 ?
C2 H2B . 0.9900 ?
C3 C4 . 1.528(3) ?
C3 H3A . 0.9900 ?
C3 H3B . 0.9900 ?
C4 C5 . 1.534(3) ?
C4 C19 . 1.543(3) ?
C4 H4 . 1.0000 ?
C5 C6 . 1.534(2) ?
C5 C11 . 1.552(2) ?
C5 H5 . 1.0000 ?
C6 C7 . 1.562(2) ?
C6 H6 . 1.0000 ?
C7 C8 . 1.531(2) ?
C7 C17 . 1.553(2) ?
C8 C9 . 1.522(2) ?
C8 C15 . 1.552(2) ?
C9 C14 . 1.526(2) ?
C9 C10 . 1.573(2) ?
C9 H9 . 1.0000 ?
C10 C12 . 1.568(2) ?
C10 C11 . 1.574(2) ?
C10 H10 . 1.0000 ?
C11 C17 . 1.550(2) ?
C12 C13 . 1.529(2) ?
C12 H12A . 0.9900 ?
C12 H12B . 0.9900 ?
C13 C14 . 1.531(2) ?
C13 C16 . 1.533(2) ?
C13 H13 . 1.0000 ?
C14 H14 . 1.0000 ?
C15 C16 . 1.536(2) ?
C15 H15A . 0.9900 ?
C15 H15B . 0.9900 ?
C16 H16 . 1.0000 ?
C17 H17 . 1.0000 ?
C19 H19A . 0.9900 ?
C19 H19B . 0.9900 ?
C21 C22 . 1.525(3) ?
C21 H21A . 0.9900 ?
C21 H21B . 0.9900 ?
C22 H22A . 0.9800 ?
C22 H22B . 0.9800 ?
C22 H22C . 0.9800 ?
C23 H23A . 0.9800 ?
C23 H23B . 0.9800 ?
C23 H23C . 0.9800 ?
C24 H24A . 0.9900 ?
C24 H24B . 0.9900 ?
C25 H25A . 0.9800 ?
C25 H25B . 0.9800 ?
C25 H25C . 0.9800 ?
C26 H26A . 0.9800 ?
C26 H26B . 0.9800 ?
C26 H26C . 0.9800 ?
C27 C28 . 1.494(3) ?
C28 H28A . 0.9800 ?
C28 H28B . 0.9800 ?
C28 H28C . 0.9800 ?

loop_
_geom_torsion_atom_site_label_1
_geom_torsion_atom_site_label_2
_geom_torsion_atom_site_label_3
_geom_torsion_atom_site_label_4
_geom_torsion_site_symmetry_1
_geom_torsion_site_symmetry_2
_geom_torsion_site_symmetry_3
_geom_torsion_site_symmetry_4
_geom_torsion
_geom_torsion_publ_flag
C23 O3 C1 C2 . . . . 78.45(18) ?
C23 O3 C1 C11 . . . . -153.71(15) ?
O3 C1 C2 C3 . . . . 160.33(16) ?
C11 C1 C2 C3 . . . . 37.9(2) ?
C1 C2 C3 C4 . . . . -52.0(2) ?
C2 C3 C4 C5 . . . . 66.2(2) ?
C2 C3 C4 C19 . . . . -56.2(2) ?
C3 C4 C5 C6 . . . . -177.44(15) ?
C19 C4 C5 C6 . . . . -52.58(19) ?
C3 C4 C5 C11 . . . . -63.79(18) ?
C19 C4 C5 C11 . . . . 61.07(19) ?
C27 O4 C6 C5 . . . . 153.01(15) ?
C27 O4 C6 C7 . . . . -88.33(19) ?
C4 C5 C6 O4 . . . . -130.98(14) ?
C11 C5 C6 O4 . . . . 112.10(15) ?
C4 C5 C6 C7 . . . . 103.22(16) ?
C11 C5 C6 C7 . . . . -13.69(17) ?
C24 O1 C7 C8 . . . . 28.66(17) ?
C24 O1 C7 C17 . . . . 148.75(15) ?
C24 O1 C7 C6 . . . . -94.42(16) ?
O4 C6 C7 O1 . . . . 92.28(17) ?
C5 C6 C7 O1 . . . . -146.23(14) ?
O4 C6 C7 C8 . . . . -23.1(2) ?
C5 C6 C7 C8 . . . . 98.38(16) ?
O4 C6 C7 C17 . . . . -142.51(15) ?
C5 C6 C7 C17 . . . . -21.02(16) ?
C24 O2 C8 C9 . . . . 160.42(14) ?
C24 O2 C8 C7 . . . . 43.82(15) ?
C24 O2 C8 C15 . . . . -74.60(16) ?
O1 C7 C8 O2 . . . . -44.26(15) ?
C17 C7 C8 O2 . . . . -168.60(13) ?
C6 C7 C8 O2 . . . . 76.63(16) ?
O1 C7 C8 C9 . . . . -162.87(13) ?
C17 C7 C8 C9 . . . . 72.79(17) ?
C6 C7 C8 C9 . . . . -41.98(19) ?
O1 C7 C8 C15 . . . . 68.29(17) ?
C17 C7 C8 C15 . . . . -56.06(18) ?
C6 C7 C8 C15 . . . . -170.82(14) ?
O2 C8 C9 C14 . . . . 92.06(17) ?
C7 C8 C9 C14 . . . . -158.92(14) ?
C15 C8 C9 C14 . . . . -29.44(19) ?
O2 C8 C9 C10 . . . . -155.03(14) ?
C7 C8 C9 C10 . . . . -46.01(18) ?
C15 C8 C9 C10 . . . . 83.48(17) ?
C8 C9 C10 C12 . . . . -96.06(16) ?
C14 C9 C10 C12 . . . . 22.92(16) ?
C8 C9 C10 C11 . . . . 34.7(2) ?
C14 C9 C10 C11 . . . . 153.71(14) ?
C4 C5 C11 C17 . . . . -73.03(16) ?
C6 C5 C11 C17 . . . . 43.00(16) ?
C4 C5 C11 C1 . . . . 48.02(19) ?
C6 C5 C11 C1 . . . . 164.04(14) ?
C4 C5 C11 C10 . . . . 168.83(14) ?
C6 C5 C11 C10 . . . . -75.14(16) ?
O3 C1 C11 C17 . . . . -47.39(19) ?
C2 C1 C11 C17 . . . . 75.15(19) ?
O3 C1 C11 C5 . . . . -158.61(14) ?
C2 C1 C11 C5 . . . . -36.1(2) ?
O3 C1 C11 C10 . . . . 80.22(16) ?
C2 C1 C11 C10 . . . . -157.24(15) ?
C12 C10 C11 C17 . . . . 79.16(18) ?
C9 C10 C11 C17 . . . . -45.3(2) ?
C12 C10 C11 C5 . . . . -172.79(14) ?
C9 C10 C11 C5 . . . . 62.72(18) ?
C12 C10 C11 C1 . . . . -49.12(18) ?
C9 C10 C11 C1 . . . . -173.60(14) ?
C9 C10 C12 C13 . . . . 7.26(17) ?
C11 C10 C12 C13 . . . . -124.09(15) ?
C10 C12 C13 C14 . . . . -34.41(16) ?
C10 C12 C13 C16 . . . . 84.09(17) ?
C25 O7 C14 C9 . . . . -173.13(14) ?
C25 O7 C14 C13 . . . . 71.10(19) ?
C8 C9 C14 O7 . . . . -53.00(18) ?
C10 C9 C14 O7 . . . . -170.00(13) ?
C8 C9 C14 C13 . . . . 71.91(16) ?
C10 C9 C14 C13 . . . . -45.09(15) ?
C12 C13 C14 O7 . . . . 169.43(15) ?
C16 C13 C14 O7 . . . . 51.7(2) ?
C12 C13 C14 C9 . . . . 49.40(15) ?
C16 C13 C14 C9 . . . . -68.33(17) ?
O2 C8 C15 C16 . . . . -143.22(15) ?
C9 C8 C15 C16 . . . . -18.1(2) ?
C7 C8 C15 C16 . . . . 109.45(17) ?
C26 O8 C16 C13 . . . . -76.69(18) ?
C26 O8 C16 C15 . . . . 158.94(14) ?
C12 C13 C16 O8 . . . . 153.62(14) ?
C14 C13 C16 O8 . . . . -94.99(17) ?
C12 C13 C16 C15 . . . . -87.59(18) ?
C14 C13 C16 C15 . . . . 23.8(2) ?
C8 C15 C16 O8 . . . . 144.03(15) ?
C8 C15 C16 C13 . . . . 20.9(2) ?
C21 N1 C17 C11 . . . . 172.51(14) ?
C19 N1 C17 C11 . . . . -56.6(2) ?
C21 N1 C17 C7 . . . . -75.16(19) ?
C19 N1 C17 C7 . . . . 55.8(2) ?
C5 C11 C17 N1 . . . . 69.33(16) ?
C1 C11 C17 N1 . . . . -50.74(19) ?
C10 C11 C17 N1 . . . . -175.83(14) ?
C5 C11 C17 C7 . . . . -55.31(14) ?
C1 C11 C17 C7 . . . . -175.38(14) ?
C10 C11 C17 C7 . . . . 59.53(16) ?
O1 C7 C17 N1 . . . . 50.6(2) ?
C8 C7 C17 N1 . . . . 166.10(14) ?
C6 C7 C17 N1 . . . . -71.36(17) ?
O1 C7 C17 C11 . . . . 169.57(14) ?
C8 C7 C17 C11 . . . . -74.93(15) ?
C6 C7 C17 C11 . . . . 47.61(15) ?
C21 N1 C19 C4 . . . . 170.95(16) ?
C17 N1 C19 C4 . . . . 39.3(2) ?
C3 C4 C19 N1 . . . . 81.9(2) ?
C5 C4 C19 N1 . . . . -40.3(2) ?
C17 N1 C21 C22 . . . . -156.45(16) ?
C19 N1 C21 C22 . . . . 70.6(2) ?
C8 O2 C24 O1 . . . . -28.12(17) ?
C7 O1 C24 O2 . . . . -1.39(18) ?
C6 O4 C27 O5 . . . . -11.0(3) ?
C6 O4 C27 C28 . . . . 168.90(15) ?

loop_
_cod_related_entry_id
_cod_related_entry_database
_cod_related_entry_code
1 ChemSpider 30656451
